data_7233130
loop_
_publ_author_name
'Guiping Tan'
'Shuming Chen'
'Ning Sun'
'Yanhu Li'
'Daniel Fortin'
'Wai-Yeung Wong'
'Hoi-Sing Kwok'
'Dongge Ma'
'Hongbin Wu'
'Lixiang Wang'
'Pierre D. Harvey'

_publ_section_title
;
 Highly efficient iridium(III) phosphors with phenoxy-substituted ligands
 and their high-performance OLEDs
;
_journal_name_full 'Journal of Materials Chemistry C'
_journal_page_first 808
_journal_page_last 821
_journal_paper_doi 10.1039/C2TC00123C
_journal_volume 1
_journal_year 2013
_chemical_formula_sum 'C54 H42 Ir N3 O3'
_chemical_formula_weight 973.11
_space_group_IT_number 14
_space_group_name_Hall '-P 2yn'
_space_group_name_H-M_alt 'P 1 21/n 1'
_symmetry_cell_setting monoclinic
_symmetry_space_group_name_H-M 'P 1 21/n 1'
_atom_sites_solution_hydrogens geom
_atom_sites_solution_primary direct
_atom_sites_solution_secondary difmap
_cell_angle_alpha 90.00
_cell_angle_beta 90.031(10)
_cell_angle_gamma 90.00
_cell_formula_units_Z 4
_cell_length_a 10.7639(6)
_cell_length_b 28.0012(15)
_cell_length_c 14.6392(8)
_cell_measurement_reflns_used 27679
_cell_measurement_temperature 293(2)
_cell_measurement_theta_max 28.30
_cell_measurement_theta_min 2.35
_cell_volume 4412.3(4)
_computing_cell_refinement 'SAINT (Bruker, 1999)'
_computing_data_collection 'SMART (Bruker, 1998)'
_computing_data_reduction SAINT
_computing_structure_refinement 'SHELXL-97 (Sheldrick, 1997)'
_computing_structure_solution 'SHELXS-97 (Sheldrick, 1990)'
_diffrn_ambient_temperature 293(2)
_diffrn_measured_fraction_theta_full 0.969
_diffrn_measured_fraction_theta_max 0.969
_diffrn_measurement_device_type 'Smart CCD'
_diffrn_measurement_method '\w and \f scans'
_diffrn_radiation_monochromator graphite
_diffrn_radiation_source 'fine-focus sealed tube'
_diffrn_radiation_type MoK\a
_diffrn_radiation_wavelength 0.71073
_diffrn_reflns_av_R_equivalents 0.0296
_diffrn_reflns_av_sigmaI/netI 0.0367
_diffrn_reflns_limit_h_max 14
_diffrn_reflns_limit_h_min -12
_diffrn_reflns_limit_k_max 36
_diffrn_reflns_limit_k_min -35
_diffrn_reflns_limit_l_max 19
_diffrn_reflns_limit_l_min -15
_diffrn_reflns_number 27679
_diffrn_reflns_theta_full 28.30
_diffrn_reflns_theta_max 28.30
_diffrn_reflns_theta_min 2.35
_exptl_absorpt_coefficient_mu 3.074
_exptl_absorpt_correction_T_max 1.0000
_exptl_absorpt_correction_T_min 0.7505
_exptl_absorpt_correction_type multi-scan
_exptl_absorpt_process_details SADABS
_exptl_crystal_colour yellow
_exptl_crystal_density_diffrn 1.465
_exptl_crystal_density_method 'not measured'
_exptl_crystal_description block
_exptl_crystal_F_000 1952
_exptl_crystal_size_max 0.32
_exptl_crystal_size_mid 0.27
_exptl_crystal_size_min 0.20
_refine_diff_density_max 0.960
_refine_diff_density_min -1.204
_refine_diff_density_rms 0.072
_refine_ls_extinction_method none
_refine_ls_goodness_of_fit_ref 1.014
_refine_ls_hydrogen_treatment constr
_refine_ls_matrix_type full
_refine_ls_number_parameters 550
_refine_ls_number_reflns 10641
_refine_ls_number_restraints 0
_refine_ls_restrained_S_all 1.014
_refine_ls_R_factor_all 0.0455
_refine_ls_R_factor_gt 0.0285
_refine_ls_shift/su_max 0.003
_refine_ls_shift/su_mean 0.000
_refine_ls_structure_factor_coef Fsqd
_refine_ls_weighting_details 'calc w=1/[\s^2^(Fo^2^)+(0.0341P)^2^+1.4578P] where P=(Fo^2^+2Fc^2^)/3'
_refine_ls_weighting_scheme calc
_refine_ls_wR_factor_gt 0.0661
_refine_ls_wR_factor_ref 0.0731
_reflns_number_gt 8013
_reflns_number_total 10641
_reflns_threshold_expression >2sigma(I)
_cod_data_source_file J-Mater-Chem-C-2013-1-808-1.cif
_cod_data_source_block wy2076wc
_cod_depositor_comments
;
The following automatic conversions were performed:

data item '_symmetry_cell_setting' value 'Monoclinic' was changed to
'monoclinic' in accordance with the built-in table derived from the
CIF Core dictionary named 'cif_core.dic' version 2.4.5 last updated
on 2014-11-21.

Automatic conversion script
Id: cif_fix_values 6909 2019-04-08 15:41:33Z antanas 
;
_cod_original_sg_symbol_H-M P2(1)/n
_cod_database_code 7233130

loop_
_symmetry_equiv_pos_as_xyz
'x, y, z'
'-x+1/2, y+1/2, -z+1/2'
'-x, -y, -z'
'x-1/2, -y-1/2, z-1/2'

loop_
_atom_site_label
_atom_site_type_symbol
_atom_site_fract_x
_atom_site_fract_y
_atom_site_fract_z
_atom_site_U_iso_or_equiv
_atom_site_adp_type
_atom_site_occupancy
_atom_site_symmetry_multiplicity
_atom_site_calc_flag
_atom_site_refinement_flags
_atom_site_disorder_assembly
_atom_site_disorder_group
C1 C 0.2073(4) 0.69153(13) 0.4089(2) 0.0566(9) Uani 1 1 d . . .
H1A H 0.2793 0.6874 0.3747 0.068 Uiso 1 1 calc R . .
C2 C 0.1938(4) 0.66542(14) 0.4884(3) 0.0665(11) Uani 1 1 d . . .
C3 C 0.0854(5) 0.67212(16) 0.5368(3) 0.0785(13) Uani 1 1 d . . .
H3A H 0.0723 0.6550 0.5904 0.094 Uiso 1 1 calc R . .
C4 C -0.0033(4) 0.70363(15) 0.5074(2) 0.0701(11) Uani 1 1 d . . .
H4A H -0.0761 0.7076 0.5407 0.084 Uiso 1 1 calc R . .
C5 C 0.0156(3) 0.72989(13) 0.4270(2) 0.0517(8) Uani 1 1 d . . .
C6 C 0.2959(5) 0.63144(18) 0.5182(3) 0.1005(17) Uani 1 1 d . . .
H6A H 0.3623 0.6322 0.4745 0.151 Uiso 1 1 calc R . .
H6B H 0.2632 0.5996 0.5220 0.151 Uiso 1 1 calc R . .
H6C H 0.3268 0.6410 0.5769 0.151 Uiso 1 1 calc R . .
C7 C -0.0666(3) 0.76635(12) 0.3890(2) 0.0481(8) Uani 1 1 d . . .
C8 C -0.0280(3) 0.78706(12) 0.30536(19) 0.0426(7) Uani 1 1 d . . .
C9 C -0.0979(3) 0.82558(14) 0.2744(2) 0.0536(8) Uani 1 1 d . . .
H9A H -0.0766 0.8402 0.2196 0.064 Uiso 1 1 calc R . .
C10 C -0.1983(3) 0.84258(14) 0.3232(3) 0.0615(10) Uani 1 1 d . . .
C11 C -0.2388(4) 0.82053(16) 0.4020(3) 0.0687(11) Uani 1 1 d . . .
H11A H -0.3091 0.8314 0.4324 0.082 Uiso 1 1 calc R . .
C12 C -0.1729(4) 0.78217(16) 0.4342(3) 0.0658(10) Uani 1 1 d . . .
H12A H -0.1993 0.7665 0.4868 0.079 Uiso 1 1 calc R . .
C13 C -0.2063(4) 0.92285(17) 0.2699(3) 0.0704(11) Uani 1 1 d . . .
C14 C -0.0982(4) 0.93725(18) 0.3103(4) 0.0886(14) Uani 1 1 d . . .
H14A H -0.0598 0.9182 0.3541 0.106 Uiso 1 1 calc R . .
C15 C -0.0467(6) 0.9804(2) 0.2852(6) 0.128(3) Uani 1 1 d . . .
H15A H 0.0272 0.9904 0.3119 0.154 Uiso 1 1 calc R . .
C16 C -0.1040(9) 1.0087(3) 0.2211(7) 0.166(5) Uani 1 1 d . . .
H16A H -0.0688 1.0376 0.2035 0.199 Uiso 1 1 calc R . .
C17 C -0.2130(10) 0.9937(3) 0.1837(5) 0.147(4) Uani 1 1 d . . .
H17A H -0.2524 1.0129 0.1407 0.176 Uiso 1 1 calc R . .
C18 C -0.2661(6) 0.9512(2) 0.2077(3) 0.1051(19) Uani 1 1 d . . .
H18A H -0.3414 0.9417 0.1823 0.126 Uiso 1 1 calc R . .
C19 C -0.0369(3) 0.66904(12) 0.2249(2) 0.0528(8) Uani 1 1 d . . .
H19A H -0.0158 0.6625 0.2852 0.063 Uiso 1 1 calc R . .
C20 C -0.1200(4) 0.63900(13) 0.1820(2) 0.0574(9) Uani 1 1 d . . .
C21 C -0.1478(4) 0.64950(15) 0.0922(2) 0.0642(10) Uani 1 1 d . . .
H21A H -0.2023 0.6299 0.0602 0.077 Uiso 1 1 calc R . .
C22 C -0.0970(3) 0.68809(14) 0.0496(2) 0.0575(9) Uani 1 1 d . . .
H22A H -0.1171 0.6948 -0.0108 0.069 Uiso 1 1 calc R . .
C23 C -0.0148(3) 0.71754(12) 0.0969(2) 0.0452(7) Uani 1 1 d . . .
C24 C -0.1779(5) 0.59758(17) 0.2323(3) 0.0904(15) Uani 1 1 d . . .
H24A H -0.1452 0.5962 0.2933 0.136 Uiso 1 1 calc R . .
H24B H -0.1591 0.5684 0.2009 0.136 Uiso 1 1 calc R . .
H24C H -0.2664 0.6018 0.2348 0.136 Uiso 1 1 calc R . .
C25 C 0.0440(3) 0.76071(12) 0.0621(2) 0.0451(7) Uani 1 1 d . . .
C26 C 0.1111(3) 0.78856(12) 0.12559(19) 0.0441(7) Uani 1 1 d . . .
C27 C 0.1642(4) 0.83092(14) 0.0931(2) 0.0646(10) Uani 1 1 d . . .
H27A H 0.2062 0.8511 0.1329 0.077 Uiso 1 1 calc R . .
C28 C 0.1538(5) 0.84274(16) 0.0008(3) 0.0874(15) Uani 1 1 d . . .
C29 C 0.0910(5) 0.81541(17) -0.0596(2) 0.0837(14) Uani 1 1 d . . .
H29A H 0.0855 0.8245 -0.1206 0.100 Uiso 1 1 calc R . .
C30 C 0.0356(4) 0.77418(15) -0.0302(2) 0.0627(10) Uani 1 1 d . . .
H30A H -0.0076 0.7551 -0.0713 0.075 Uiso 1 1 calc R . .
C31 C 0.2402(6) 0.92144(18) 0.0160(3) 0.0822(14) Uani 1 1 d . . .
C32 C 0.1545(7) 0.9500(4) 0.0478(5) 0.135(3) Uani 1 1 d . . .
H32A H 0.0707 0.9424 0.0422 0.162 Uiso 1 1 calc R . .
C33 C 0.1915(15) 0.9917(4) 0.0897(7) 0.203(7) Uani 1 1 d . . .
H33A H 0.1325 1.0129 0.1124 0.244 Uiso 1 1 calc R . .
C34 C 0.3069(19) 1.0011(5) 0.0973(8) 0.219(11) Uani 1 1 d . . .
H34A H 0.3292 1.0299 0.1244 0.262 Uiso 1 1 calc R . .
C35 C 0.3951(12) 0.9732(6) 0.0696(8) 0.210(8) Uani 1 1 d . . .
H35A H 0.4783 0.9810 0.0783 0.252 Uiso 1 1 calc R . .
C36 C 0.3605(8) 0.9315(3) 0.0268(5) 0.124(2) Uani 1 1 d . . .
H36A H 0.4206 0.9104 0.0055 0.149 Uiso 1 1 calc R . .
C37 C 0.3309(4) 0.69179(14) 0.1716(2) 0.0611(9) Uani 1 1 d . . .
H37A H 0.2640 0.6724 0.1560 0.073 Uiso 1 1 calc R . .
C38 C 0.4482(4) 0.67588(17) 0.1504(3) 0.0738(12) Uani 1 1 d . . .
C39 C 0.5449(4) 0.70514(18) 0.1764(3) 0.0752(12) Uani 1 1 d . . .
H39A H 0.6261 0.6956 0.1643 0.090 Uiso 1 1 calc R . .
C40 C 0.5248(4) 0.74778(16) 0.2195(3) 0.0681(11) Uani 1 1 d . . .
H40A H 0.5912 0.7668 0.2374 0.082 Uiso 1 1 calc R . .
C41 C 0.4025(3) 0.76222(13) 0.2364(2) 0.0506(8) Uani 1 1 d . . .
C42 C 0.4683(5) 0.6298(2) 0.0995(4) 0.1123(19) Uani 1 1 d . . .
H42A H 0.3896 0.6150 0.0875 0.168 Uiso 1 1 calc R . .
H42B H 0.5186 0.6088 0.1357 0.168 Uiso 1 1 calc R . .
H42C H 0.5097 0.6363 0.0427 0.168 Uiso 1 1 calc R . .
C43 C 0.3652(3) 0.80669(13) 0.2810(2) 0.0470(8) Uani 1 1 d . . .
C44 C 0.2365(3) 0.81167(11) 0.29957(18) 0.0418(7) Uani 1 1 d . . .
C45 C 0.2002(3) 0.85317(12) 0.3458(2) 0.0488(8) Uani 1 1 d . . .
H45A H 0.1170 0.8573 0.3610 0.059 Uiso 1 1 calc R . .
C46 C 0.2852(3) 0.88824(13) 0.3696(2) 0.0532(8) Uani 1 1 d . . .
C47 C 0.4106(3) 0.88362(15) 0.3472(2) 0.0630(10) Uani 1 1 d . . .
H47A H 0.4672 0.9076 0.3613 0.076 Uiso 1 1 calc R . .
C48 C 0.4480(3) 0.84273(15) 0.3036(2) 0.0595(9) Uani 1 1 d . . .
H48A H 0.5314 0.8391 0.2888 0.071 Uiso 1 1 calc R . .
C49 C 0.2885(4) 0.97075(14) 0.4196(3) 0.0602(9) Uani 1 1 d . . .
C50 C 0.2906(4) 0.99482(16) 0.5006(3) 0.0765(12) Uani 1 1 d . . .
H50A H 0.2628 0.9802 0.5538 0.092 Uiso 1 1 calc R . .
C51 C 0.3348(5) 1.04144(18) 0.5028(4) 0.0973(17) Uani 1 1 d . . .
H51A H 0.3368 1.0580 0.5579 0.117 Uiso 1 1 calc R . .
C52 C 0.3748(6) 1.06292(19) 0.4260(5) 0.112(2) Uani 1 1 d . . .
H52A H 0.4048 1.0940 0.4282 0.135 Uiso 1 1 calc R . .
C53 C 0.3711(6) 1.0392(2) 0.3457(4) 0.114(2) Uani 1 1 d . . .
H53A H 0.3974 1.0545 0.2928 0.137 Uiso 1 1 calc R . .
C54 C 0.3285(5) 0.99190(18) 0.3406(3) 0.0953(16) Uani 1 1 d . . .
H54A H 0.3275 0.9755 0.2854 0.114 Uiso 1 1 calc R . .
Ir1 Ir 0.127335(11) 0.759498(5) 0.251420(7) 0.03965(5) Uani 1 1 d . . .
N1 N 0.1212(3) 0.72281(11) 0.37847(16) 0.0479(6) Uani 1 1 d . . .
N2 N 0.0152(2) 0.70712(9) 0.18480(16) 0.0428(6) Uani 1 1 d . . .
N3 N 0.3065(3) 0.73320(10) 0.21328(18) 0.0490(7) Uani 1 1 d . . .
O1 O -0.2673(3) 0.88148(12) 0.2924(2) 0.0857(9) Uani 1 1 d . . .
O2 O 0.2116(6) 0.88284(16) -0.0355(2) 0.183(3) Uani 1 1 d . . .
O3 O 0.2367(3) 0.92547(9) 0.42133(18) 0.0676(7) Uani 1 1 d . . .

loop_
_atom_site_aniso_label
_atom_site_aniso_U_11
_atom_site_aniso_U_22
_atom_site_aniso_U_33
_atom_site_aniso_U_23
_atom_site_aniso_U_13
_atom_site_aniso_U_12
C1 0.066(2) 0.061(2) 0.0432(18) 0.0085(15) -0.0134(16) -0.0071(18)
C2 0.093(3) 0.056(2) 0.050(2) 0.0141(17) -0.019(2) -0.013(2)
C3 0.120(4) 0.070(3) 0.045(2) 0.0177(19) -0.005(2) -0.024(3)
C4 0.091(3) 0.075(3) 0.0438(19) 0.0052(18) 0.0147(19) -0.020(2)
C5 0.061(2) 0.060(2) 0.0346(16) -0.0041(14) 0.0027(15) -0.0194(17)
C6 0.126(5) 0.090(4) 0.085(3) 0.038(3) -0.028(3) 0.000(3)
C7 0.0468(19) 0.060(2) 0.0371(16) -0.0055(14) 0.0056(13) -0.0146(15)
C8 0.0353(16) 0.055(2) 0.0377(15) -0.0014(13) -0.0020(12) -0.0129(14)
C9 0.0380(18) 0.075(2) 0.0481(18) 0.0024(16) -0.0016(14) -0.0076(16)
C10 0.0370(19) 0.068(3) 0.079(3) -0.006(2) -0.0096(17) -0.0016(17)
C11 0.047(2) 0.087(3) 0.072(3) -0.012(2) 0.0148(19) -0.007(2)
C12 0.059(2) 0.085(3) 0.053(2) -0.005(2) 0.0143(18) -0.016(2)
C13 0.067(3) 0.080(3) 0.064(2) 0.001(2) 0.011(2) 0.029(2)
C14 0.059(3) 0.078(3) 0.129(4) 0.013(3) 0.008(3) 0.004(2)
C15 0.086(4) 0.072(4) 0.227(8) -0.001(4) 0.040(5) 0.008(3)
C16 0.186(9) 0.062(4) 0.250(12) 0.028(6) 0.134(9) 0.035(5)
C17 0.242(10) 0.102(6) 0.097(5) 0.027(4) 0.060(6) 0.081(7)
C18 0.148(5) 0.096(4) 0.071(3) -0.014(3) -0.011(3) 0.057(4)
C19 0.062(2) 0.056(2) 0.0405(17) -0.0025(14) 0.0029(15) -0.0104(17)
C20 0.063(2) 0.055(2) 0.054(2) -0.0090(16) 0.0082(17) -0.0104(17)
C21 0.063(2) 0.075(3) 0.055(2) -0.0205(19) -0.0038(18) -0.016(2)
C22 0.056(2) 0.075(3) 0.0412(18) -0.0118(16) -0.0063(15) -0.0031(18)
C23 0.0411(17) 0.057(2) 0.0371(15) -0.0054(14) 0.0015(12) 0.0047(15)
C24 0.116(4) 0.072(3) 0.084(3) -0.011(2) 0.014(3) -0.043(3)
C25 0.0447(18) 0.058(2) 0.0328(15) -0.0018(13) 0.0015(13) 0.0054(15)
C26 0.0391(16) 0.062(2) 0.0315(14) 0.0029(13) 0.0040(12) -0.0016(14)
C27 0.079(3) 0.076(3) 0.0385(18) 0.0084(16) -0.0017(17) -0.022(2)
C28 0.137(4) 0.079(3) 0.046(2) 0.017(2) 0.006(2) -0.034(3)
C29 0.131(4) 0.088(3) 0.0322(18) 0.0152(19) -0.003(2) -0.012(3)
C30 0.078(3) 0.075(3) 0.0346(17) 0.0021(16) -0.0079(17) 0.004(2)
C31 0.116(4) 0.079(3) 0.052(2) 0.031(2) 0.002(3) -0.024(3)
C32 0.104(5) 0.193(8) 0.107(5) 0.046(5) 0.033(4) 0.019(6)
C33 0.36(2) 0.118(8) 0.128(8) 0.028(6) 0.119(11) 0.070(10)
C34 0.40(3) 0.160(11) 0.095(6) 0.021(6) 0.017(12) -0.157(16)
C35 0.165(11) 0.33(2) 0.138(11) 0.082(11) -0.048(8) -0.135(12)
C36 0.115(6) 0.148(6) 0.110(5) 0.042(5) 0.007(4) 0.032(5)
C37 0.062(2) 0.073(3) 0.0482(19) 0.0004(17) -0.0044(17) 0.0055(19)
C38 0.072(3) 0.090(3) 0.060(2) 0.000(2) 0.000(2) 0.027(2)
C39 0.052(2) 0.110(4) 0.064(2) 0.001(2) 0.0030(19) 0.025(2)
C40 0.047(2) 0.100(3) 0.057(2) 0.011(2) 0.0031(18) 0.006(2)
C41 0.0407(18) 0.077(3) 0.0342(16) 0.0120(15) 0.0003(13) 0.0001(16)
C42 0.102(4) 0.117(5) 0.118(4) -0.031(4) -0.002(3) 0.044(4)
C43 0.0388(17) 0.069(2) 0.0332(14) 0.0080(14) -0.0019(12) -0.0049(15)
C44 0.0380(16) 0.057(2) 0.0298(14) 0.0074(12) -0.0042(12) -0.0075(14)
C45 0.0417(18) 0.065(2) 0.0399(16) 0.0064(15) -0.0043(13) -0.0104(15)
C46 0.058(2) 0.058(2) 0.0437(18) 0.0039(15) -0.0054(15) -0.0133(17)
C47 0.049(2) 0.080(3) 0.060(2) 0.0055(19) -0.0081(17) -0.0249(19)
C48 0.0378(18) 0.086(3) 0.055(2) 0.0071(19) -0.0022(15) -0.0093(18)
C49 0.058(2) 0.058(2) 0.065(2) 0.0034(18) -0.0098(18) -0.0145(18)
C50 0.087(3) 0.068(3) 0.075(3) -0.005(2) 0.005(2) -0.020(2)
C51 0.099(4) 0.077(3) 0.116(4) -0.031(3) 0.013(3) -0.024(3)
C52 0.119(5) 0.065(3) 0.153(6) -0.009(4) 0.025(4) -0.031(3)
C53 0.149(6) 0.086(4) 0.108(4) 0.025(3) 0.015(4) -0.038(4)
C54 0.135(5) 0.081(3) 0.070(3) 0.014(2) -0.008(3) -0.030(3)
Ir1 0.03720(7) 0.05300(8) 0.02876(6) 0.00389(5) -0.00115(4) -0.00610(5)
N1 0.0542(17) 0.0565(16) 0.0329(13) 0.0026(12) -0.0030(11) -0.0112(14)
N2 0.0424(14) 0.0504(16) 0.0357(13) -0.0021(11) -0.0017(10) -0.0018(12)
N3 0.0478(16) 0.065(2) 0.0342(13) 0.0024(12) -0.0012(11) 0.0031(13)
O1 0.0432(16) 0.086(2) 0.128(3) 0.0034(19) -0.0082(16) 0.0085(15)
O2 0.370(8) 0.124(3) 0.054(2) 0.018(2) 0.023(3) -0.128(4)
O3 0.0713(18) 0.0607(16) 0.0708(17) -0.0065(13) 0.0066(13) -0.0226(14)

loop_
_atom_type_symbol
_atom_type_description
_atom_type_scat_dispersion_real
_atom_type_scat_dispersion_imag
_atom_type_scat_source
C C 0.0033 0.0016 'International Tables Vol C Tables 4.2.6.8 and 6.1.1.4'
H H 0.0000 0.0000 'International Tables Vol C Tables 4.2.6.8 and 6.1.1.4'
N N 0.0061 0.0033 'International Tables Vol C Tables 4.2.6.8 and 6.1.1.4'
O O 0.0106 0.0060 'International Tables Vol C Tables 4.2.6.8 and 6.1.1.4'
Ir Ir -1.4442 7.9887 'International Tables Vol C Tables 4.2.6.8 and 6.1.1.4'

loop_
_geom_angle_atom_site_label_1
_geom_angle_atom_site_label_2
_geom_angle_atom_site_label_3
_geom_angle
_geom_angle_site_symmetry_1
_geom_angle_site_symmetry_3
N1 C1 C2 123.3(4) . .
N1 C1 H1A 118.4 . .
C2 C1 H1A 118.4 . .
C3 C2 C1 116.8(4) . .
C3 C2 C6 123.4(4) . .
C1 C2 C6 119.8(4) . .
C4 C3 C2 121.0(4) . .
C4 C3 H3A 119.5 . .
C2 C3 H3A 119.5 . .
C3 C4 C5 120.0(4) . .
C3 C4 H4A 120.0 . .
C5 C4 H4A 120.0 . .
N1 C5 C4 119.0(4) . .
N1 C5 C7 114.2(3) . .
C4 C5 C7 126.7(3) . .
C2 C6 H6A 109.5 . .
C2 C6 H6B 109.5 . .
H6A C6 H6B 109.5 . .
C2 C6 H6C 109.5 . .
H6A C6 H6C 109.5 . .
H6B C6 H6C 109.5 . .
C12 C7 C8 121.4(3) . .
C12 C7 C5 122.5(3) . .
C8 C7 C5 116.0(3) . .
C9 C8 C7 116.2(3) . .
C9 C8 Ir1 128.4(2) . .
C7 C8 Ir1 115.3(2) . .
C10 C9 C8 121.4(3) . .
C10 C9 H9A 119.3 . .
C8 C9 H9A 119.3 . .
C11 C10 C9 121.8(4) . .
C11 C10 O1 116.9(4) . .
C9 C10 O1 121.3(4) . .
C12 C11 C10 118.3(4) . .
C12 C11 H11A 120.8 . .
C10 C11 H11A 120.8 . .
C11 C12 C7 120.7(4) . .
C11 C12 H12A 119.7 . .
C7 C12 H12A 119.7 . .
C14 C13 C18 121.2(5) . .
C14 C13 O1 123.6(4) . .
C18 C13 O1 115.1(5) . .
C13 C14 C15 119.0(6) . .
C13 C14 H14A 120.5 . .
C15 C14 H14A 120.5 . .
C16 C15 C14 120.4(7) . .
C16 C15 H15A 119.8 . .
C14 C15 H15A 119.8 . .
C17 C16 C15 118.9(7) . .
C17 C16 H16A 120.5 . .
C15 C16 H16A 120.5 . .
C16 C17 C18 121.7(8) . .
C16 C17 H17A 119.1 . .
C18 C17 H17A 119.1 . .
C17 C18 C13 118.6(7) . .
C17 C18 H18A 120.7 . .
C13 C18 H18A 120.7 . .
N2 C19 C20 123.9(3) . .
N2 C19 H19A 118.1 . .
C20 C19 H19A 118.1 . .
C19 C20 C21 116.4(3) . .
C19 C20 C24 121.0(4) . .
C21 C20 C24 122.6(4) . .
C22 C21 C20 121.2(3) . .
C22 C21 H21A 119.4 . .
C20 C21 H21A 119.4 . .
C21 C22 C23 119.8(3) . .
C21 C22 H22A 120.1 . .
C23 C22 H22A 120.1 . .
N2 C23 C22 119.6(3) . .
N2 C23 C25 114.0(3) . .
C22 C23 C25 126.4(3) . .
C20 C24 H24A 109.5 . .
C20 C24 H24B 109.5 . .
H24A C24 H24B 109.5 . .
C20 C24 H24C 109.5 . .
H24A C24 H24C 109.5 . .
H24B C24 H24C 109.5 . .
C30 C25 C26 121.1(3) . .
C30 C25 C23 122.1(3) . .
C26 C25 C23 116.8(3) . .
C27 C26 C25 117.0(3) . .
C27 C26 Ir1 128.0(2) . .
C25 C26 Ir1 114.9(2) . .
C28 C27 C26 119.8(4) . .
C28 C27 H27A 120.1 . .
C26 C27 H27A 120.1 . .
C29 C28 O2 115.6(4) . .
C29 C28 C27 122.7(4) . .
O2 C28 C27 121.7(4) . .
C28 C29 C30 119.3(3) . .
C28 C29 H29A 120.3 . .
C30 C29 H29A 120.3 . .
C29 C30 C25 120.1(4) . .
C29 C30 H30A 120.0 . .
C25 C30 H30A 120.0 . .
C32 C31 C36 120.9(7) . .
C32 C31 O2 121.8(8) . .
C36 C31 O2 117.0(7) . .
C31 C32 C33 118.3(9) . .
C31 C32 H32A 120.9 . .
C33 C32 H32A 120.9 . .
C34 C33 C32 119.7(12) . .
C34 C33 H33A 120.2 . .
C32 C33 H33A 120.2 . .
C33 C34 C35 124.3(15) . .
C33 C34 H34A 117.9 . .
C35 C34 H34A 117.9 . .
C34 C35 C36 117.1(13) . .
C34 C35 H35A 121.4 . .
C36 C35 H35A 121.4 . .
C31 C36 C35 119.7(9) . .
C31 C36 H36A 120.2 . .
C35 C36 H36A 120.2 . .
N3 C37 C38 124.4(4) . .
N3 C37 H37A 117.8 . .
C38 C37 H37A 117.8 . .
C37 C38 C39 116.0(4) . .
C37 C38 C42 121.5(5) . .
C39 C38 C42 122.5(4) . .
C40 C39 C38 121.7(4) . .
C40 C39 H39A 119.1 . .
C38 C39 H39A 119.1 . .
C39 C40 C41 118.9(4) . .
C39 C40 H40A 120.5 . .
C41 C40 H40A 120.5 . .
N3 C41 C40 119.9(4) . .
N3 C41 C43 114.3(3) . .
C40 C41 C43 125.7(4) . .
C38 C42 H42A 109.5 . .
C38 C42 H42B 109.5 . .
H42A C42 H42B 109.5 . .
C38 C42 H42C 109.5 . .
H42A C42 H42C 109.5 . .
H42B C42 H42C 109.5 . .
C48 C43 C44 120.7(3) . .
C48 C43 C41 123.3(3) . .
C44 C43 C41 116.0(3) . .
C45 C44 C43 116.5(3) . .
C45 C44 Ir1 127.7(2) . .
C43 C44 Ir1 115.7(2) . .
C46 C45 C44 121.7(3) . .
C46 C45 H45A 119.2 . .
C44 C45 H45A 119.2 . .
C45 C46 O3 114.8(3) . .
C45 C46 C47 120.9(4) . .
O3 C46 C47 124.2(3) . .
C48 C47 C46 118.1(3) . .
C48 C47 H47A 121.0 . .
C46 C47 H47A 121.0 . .
C47 C48 C43 122.0(3) . .
C47 C48 H48A 119.0 . .
C43 C48 H48A 119.0 . .
C50 C49 C54 121.0(4) . .
C50 C49 O3 116.2(3) . .
C54 C49 O3 122.6(4) . .
C49 C50 C51 119.3(4) . .
C49 C50 H50A 120.3 . .
C51 C50 H50A 120.3 . .
C52 C51 C50 120.6(5) . .
C52 C51 H51A 119.7 . .
C50 C51 H51A 119.7 . .
C51 C52 C53 119.9(5) . .
C51 C52 H52A 120.1 . .
C53 C52 H52A 120.1 . .
C52 C53 C54 121.4(5) . .
C52 C53 H53A 119.3 . .
C54 C53 H53A 119.3 . .
C49 C54 C53 117.8(5) . .
C49 C54 H54A 121.1 . .
C53 C54 H54A 121.1 . .
C44 Ir1 C8 94.01(12) . .
C44 Ir1 C26 94.45(12) . .
C8 Ir1 C26 97.59(12) . .
C44 Ir1 N1 93.62(11) . .
C8 Ir1 N1 79.35(12) . .
C26 Ir1 N1 171.56(11) . .
C44 Ir1 N2 173.40(10) . .
C8 Ir1 N2 88.44(11) . .
C26 Ir1 N2 79.14(11) . .
N1 Ir1 N2 92.86(10) . .
C44 Ir1 N3 79.28(12) . .
C8 Ir1 N3 171.14(11) . .
C26 Ir1 N3 88.77(11) . .
N1 Ir1 N3 95.18(11) . .
N2 Ir1 N3 98.86(10) . .
C1 N1 C5 119.8(3) . .
C1 N1 Ir1 125.5(2) . .
C5 N1 Ir1 114.5(2) . .
C19 N2 C23 119.1(3) . .
C19 N2 Ir1 125.7(2) . .
C23 N2 Ir1 114.8(2) . .
C37 N3 C41 119.0(3) . .
C37 N3 Ir1 126.5(3) . .
C41 N3 Ir1 114.5(2) . .
C13 O1 C10 118.9(3) . .
C31 O2 C28 122.4(4) . .
C49 O3 C46 121.6(3) . .

loop_
_geom_bond_atom_site_label_1
_geom_bond_atom_site_label_2
_geom_bond_distance
_geom_bond_site_symmetry_2
C1 N1 1.351(4) .
C1 C2 1.381(5) .
C1 H1A 0.9300 .
C2 C3 1.379(6) .
C2 C6 1.518(6) .
C3 C4 1.369(6) .
C3 H3A 0.9300 .
C4 C5 1.402(5) .
C4 H4A 0.9300 .
C5 N1 1.355(4) .
C5 C7 1.461(5) .
C6 H6A 0.9600 .
C6 H6B 0.9600 .
C6 H6C 0.9600 .
C7 C12 1.395(5) .
C7 C8 1.417(4) .
C8 C9 1.391(5) .
C8 Ir1 2.004(3) .
C9 C10 1.380(5) .
C9 H9A 0.9300 .
C10 C11 1.379(5) .
C10 O1 1.393(5) .
C11 C12 1.371(6) .
C11 H11A 0.9300 .
C12 H12A 0.9300 .
C13 C14 1.366(6) .
C13 C18 1.368(6) .
C13 O1 1.372(5) .
C14 C15 1.379(7) .
C14 H14A 0.9300 .
C15 C16 1.373(11) .
C15 H15A 0.9300 .
C16 C17 1.361(12) .
C16 H16A 0.9300 .
C17 C18 1.367(10) .
C17 H17A 0.9300 .
C18 H18A 0.9300 .
C19 N2 1.340(4) .
C19 C20 1.379(5) .
C19 H19A 0.9300 .
C20 C21 1.380(5) .
C20 C24 1.509(5) .
C21 C22 1.362(5) .
C21 H21A 0.9300 .
C22 C23 1.394(5) .
C22 H22A 0.9300 .
C23 N2 1.358(4) .
C23 C25 1.457(5) .
C24 H24A 0.9600 .
C24 H24B 0.9600 .
C24 H24C 0.9600 .
C25 C30 1.406(4) .
C25 C26 1.411(4) .
C26 C27 1.400(5) .
C26 Ir1 2.021(3) .
C27 C28 1.396(5) .
C27 H27A 0.9300 .
C28 C29 1.350(6) .
C28 O2 1.389(5) .
C29 C30 1.369(6) .
C29 H29A 0.9300 .
C30 H30A 0.9300 .
C31 C32 1.307(9) .
C31 C36 1.334(9) .
C31 O2 1.353(6) .
C32 C33 1.378(13) .
C32 H32A 0.9300 .
C33 C34 1.274(19) .
C33 H33A 0.9300 .
C34 C35 1.296(19) .
C34 H34A 0.9300 .
C35 C36 1.378(15) .
C35 H35A 0.9300 .
C36 H36A 0.9300 .
C37 N3 1.336(5) .
C37 C38 1.375(5) .
C37 H37A 0.9300 .
C38 C39 1.378(6) .
C38 C42 1.505(6) .
C39 C40 1.368(6) .
C39 H39A 0.9300 .
C40 C41 1.399(5) .
C40 H40A 0.9300 .
C41 N3 1.357(4) .
C41 C43 1.462(5) .
C42 H42A 0.9600 .
C42 H42B 0.9600 .
C42 H42C 0.9600 .
C43 C48 1.387(5) .
C43 C44 1.419(4) .
C44 C45 1.401(5) .
C44 Ir1 2.003(3) .
C45 C46 1.386(4) .
C45 H45A 0.9300 .
C46 O3 1.390(4) .
C46 C47 1.396(5) .
C47 C48 1.371(5) .
C47 H47A 0.9300 .
C48 H48A 0.9300 .
C49 C50 1.365(5) .
C49 C54 1.369(6) .
C49 O3 1.386(4) .
C50 C51 1.390(6) .
C50 H50A 0.9300 .
C51 C52 1.346(7) .
C51 H51A 0.9300 .
C52 C53 1.350(7) .
C52 H52A 0.9300 .
C53 C54 1.403(7) .
C53 H53A 0.9300 .
C54 H54A 0.9300 .
Ir1 N1 2.126(3) .
Ir1 N2 2.135(3) .
Ir1 N3 2.139(3) .
